data_9009706
loop_
_publ_author_name
'Catti, M.'
'Ferraris, G.'
'Ivaldi, G.'

_publ_section_title
;
 Refinement of the crystal structure of anapaite, Ca2Fe(PO4)2*4H2O:
 hydrogen bonding and relationships with the bihydrated phase
;
_journal_name_full 'Bulletin de Mineralogie'
_journal_page_first 314
_journal_page_last 318
_journal_volume 102
_journal_year 1979
_chemical_formula_sum 'Ca2 Fe H8 O12 P2'
_chemical_name_mineral Anapaite
_space_group_IT_number 2
_symmetry_space_group_name_Hall '-P 1'
_symmetry_space_group_name_H-M 'P -1'
_cell_angle_alpha 101.64
_cell_angle_beta 104.24
_cell_angle_gamma 70.76
_cell_formula_units_Z 1
_cell_length_a 6.447
_cell_length_b 6.816
_cell_length_c 5.898
_cell_volume 235.108
_database_code_amcsd 0012067
_exptl_crystal_density_diffrn 2.811
_cod_original_formula_sum 'Ca2 Fe P2 O12 H8'
_cod_database_code 9009706

loop_
_symmetry_equiv_pos_as_xyz
x,y,z
-x,-y,-z

loop_
_atom_site_aniso_label
_atom_site_aniso_U_11
_atom_site_aniso_U_22
_atom_site_aniso_U_33
_atom_site_aniso_U_12
_atom_site_aniso_U_13
_atom_site_aniso_U_23
Ca 0.00898 0.00682 0.00898 0.00000 0.00189 -0.00227
Fe 0.00670 0.00975 0.01114 0.00050 0.00315 -0.00163
P 0.00531 0.00569 0.00760 0.00050 0.00189 -0.00163
O1 0.00632 0.00987 0.01088 0.00151 0.00228 -0.00049
O2 0.01127 0.00783 0.01292 -0.00025 0.00266 -0.00505
O3 0.00620 0.01126 0.01075 -0.00353 0.00290 -0.00176
O4 0.01051 0.00771 0.01152 0.00303 0.00252 -0.00278
Ow1 0.00822 0.01303 0.01342 0.00114 0.00353 -0.00341
Ow2 0.01012 0.01214 0.01303 0.00214 0.00139 -0.00214

loop_
_atom_site_label
_atom_site_fract_x
_atom_site_fract_y
_atom_site_fract_z
_atom_site_U_iso_or_equiv
_atom_site_type_symbol
_atom_site_attached_hydrogens
Ca 0.34280 0.20937 0.70749 ? Ca 0
Fe 0.00000 0.00000 0.00000 ? Fe 0
P 0.43302 0.71811 0.77170 ? P 0
O1 0.68060 0.62550 0.88440 ? O 0
O2 0.31210 0.55140 0.67890 ? O 0
O3 0.32740 0.87450 0.97420 ? O 0
O4 0.40820 0.84670 0.57390 ? O 0
Ow1 0.09810 0.21960 0.30980 ? O 0
Ow2 -0.04980 0.23510 -0.23560 ? O 0
H1 -0.02200 0.31700 0.33000 0.05193 H 0
H2 0.17700 0.26300 0.23900 0.07219 H 0
H3 -0.13700 0.19200 -0.35500 0.03800 H 0
H4 -0.14000 0.35200 -0.18700 0.05953 H 0

loop_
_cod_changelog_entry_id
_cod_changelog_entry_author
_cod_changelog_entry_date
_cod_changelog_entry_text
1
;cod-tools version 3.8.0
Id: cif_guess_AMCSD_atom_types 9581 2023-05-17 12:35:41Z saulius
;
2023-05-18T08:43:03+03:00
;Derived atom types and hydrogen counts
from atom names that follow the AMCSD naming convention
(Wat == water, O-H == hydroxyl).
;

loop_
_cod_related_entry_id
_cod_related_entry_database
_cod_related_entry_code
1 AMCSD 0012067
